data_2015104
loop_
_publ_author_name
'Choi, Sung-Nak'
'Kim, Sang-Yub'
'Ryu, Hae-Wook'
'Lee, Yong-Min'

_publ_section_title
Dichloro[(6<i>R</i>,7<i>S</i>,8<i>S</i>,14<i>S</i>)-(--)-sparteine-\k^2^<i>N</i>,<i>N</i>']mercury(II)
_journal_coeditor_code AV1265
_journal_issue 12
_journal_name_full 'Acta Crystallographica Section C'
_journal_page_first m504
_journal_page_last m506
_journal_paper_doi 10.1107/S0108270105033858
_journal_volume 61
_journal_year 2005
_chemical_formula_iupac '[Hg Cl2 (C15 H26 N2)]'
_chemical_formula_moiety 'C15 H26 Cl2 Hg1 N2'
_chemical_formula_sum 'C15 H26 Cl2 Hg N2'
_chemical_formula_weight 505.87
_chemical_name_common 'mercury(II) (-)-sparteine dichloride'
_chemical_name_systematic
;
Dichloro[(6R,7S,8S,14S)-(-)-sparteine-\k^2^N,N']mercury(II)
;
_space_group_IT_number 19
_symmetry_cell_setting orthorhombic
_symmetry_space_group_name_Hall 'P 2ac 2ab'
_symmetry_space_group_name_H-M 'P 21 21 21'
_atom_sites_solution_hydrogens geom
_atom_sites_solution_primary direct
_atom_sites_solution_secondary difmap
_audit_creation_method SHELXL97
_cell_angle_alpha 90.00
_cell_angle_beta 90.00
_cell_angle_gamma 90.00
_cell_formula_units_Z 4
_cell_length_a 11.191(3)
_cell_length_b 12.1156(11)
_cell_length_c 12.6742(10)
_cell_measurement_reflns_used 23
_cell_measurement_temperature 293(2)
_cell_measurement_theta_max 12.69
_cell_measurement_theta_min 11.53
_cell_volume 1718.4(5)
_computing_cell_refinement 'CAD-4 EXPRESS'
_computing_data_collection 'CAD-4 EXPRESS (Enraf--Nonius, 1994)'
_computing_data_reduction 'XCAD4 (Harms & Wocadlo, 1995)'
_computing_molecular_graphics 'ORTEP-3 for Windows (Farrugia, 1997)'
_computing_publication_material 'WinGX (Farrugia, 1999)'
_computing_structure_refinement 'SHELXL97 (Sheldrick, 1997)'
_computing_structure_solution 'SHELXS97 (Sheldrick, 1997)'
_diffrn_ambient_temperature 293(2)
_diffrn_measured_fraction_theta_full 1.000
_diffrn_measured_fraction_theta_max 1.000
_diffrn_measurement_device_type 'Enraf--Nonius CAD-4'
_diffrn_measurement_method 'Non-profiled \w/2\q'
_diffrn_radiation_monochromator graphite
_diffrn_radiation_source 'fine-focus sealed tube'
_diffrn_radiation_type MoK\a
_diffrn_radiation_wavelength 0.71073
_diffrn_reflns_av_R_equivalents 0.0467
_diffrn_reflns_av_sigmaI/netI 0.0800
_diffrn_reflns_limit_h_max 14
_diffrn_reflns_limit_h_min -14
_diffrn_reflns_limit_k_max 15
_diffrn_reflns_limit_k_min -1
_diffrn_reflns_limit_l_max 16
_diffrn_reflns_limit_l_min -1
_diffrn_reflns_number 5070
_diffrn_reflns_theta_full 27.47
_diffrn_reflns_theta_max 27.47
_diffrn_reflns_theta_min 2.33
_diffrn_standards_decay_% 2
_diffrn_standards_interval_count 400
_diffrn_standards_number 3
_exptl_absorpt_coefficient_mu 9.261
_exptl_absorpt_correction_T_max 0.1540
_exptl_absorpt_correction_T_min 0.0986
_exptl_absorpt_correction_type psi-scan
_exptl_absorpt_process_details '(North <i>et al.</i>,  1968)'
_exptl_crystal_colour colourless
_exptl_crystal_density_diffrn 1.955
_exptl_crystal_density_method 'not measured'
_exptl_crystal_description block
_exptl_crystal_F_000 976
_exptl_crystal_size_max 0.26
_exptl_crystal_size_mid 0.23
_exptl_crystal_size_min 0.2
_refine_diff_density_max 1.370
_refine_diff_density_min -0.699
_refine_ls_abs_structure_details 'Flack (1983), with 1694 Friedel pairs'
_refine_ls_abs_structure_Flack -0.001(14)
_refine_ls_extinction_method none
_refine_ls_goodness_of_fit_ref 1.008
_refine_ls_hydrogen_treatment constr
_refine_ls_matrix_type full
_refine_ls_number_parameters 181
_refine_ls_number_reflns 3935
_refine_ls_number_restraints 0
_refine_ls_restrained_S_all 1.008
_refine_ls_R_factor_all 0.0768
_refine_ls_R_factor_gt 0.0454
_refine_ls_shift/su_max 0.000
_refine_ls_shift/su_mean 0.000
_refine_ls_structure_factor_coef Fsqd
_refine_ls_weighting_details 'calc w = 1/[\s^2^(Fo^2^)+(0.0309P)^2^] where P = (Fo^2^+2Fc^2^)/3'
_refine_ls_weighting_scheme calc
_refine_ls_wR_factor_gt 0.0739
_refine_ls_wR_factor_ref 0.0821
_reflns_number_gt 3052
_reflns_number_total 3935
_reflns_threshold_expression I>2\s(I)
_cod_data_source_file av1265.cif
_cod_data_source_block I
_cod_original_formula_sum 'C15 H26 Cl2 Hg1 N2'
_cod_database_code 2015104
_cod_database_fobs_code 2015104

loop_
_symmetry_equiv_pos_as_xyz
'x, y, z'
'-x+1/2, -y, z+1/2'
'x+1/2, -y+1/2, -z'
'-x, y+1/2, -z+1/2'

loop_
_atom_site_label
_atom_site_fract_x
_atom_site_fract_y
_atom_site_fract_z
_atom_site_U_iso_or_equiv
_atom_site_adp_type
_atom_site_calc_flag
_atom_site_refinement_flags
_atom_site_occupancy
_atom_site_disorder_assembly
_atom_site_disorder_group
_atom_site_type_symbol
Hg 0.80449(3) 0.23667(3) 0.10368(3) 0.03363(11) Uani d . 1 . . Hg
Cl1 0.8267(4) 0.0505(2) 0.0428(2) 0.0732(11) Uani d . 1 . . Cl
Cl2 0.7951(4) 0.3995(2) -0.0001(2) 0.0641(8) Uani d . 1 . . Cl
N1 0.6964(8) 0.2107(5) 0.2610(5) 0.0315(16) Uani d . 1 . . N
C2 0.5727(8) 0.1768(9) 0.2285(8) 0.046(3) Uani d . 1 . . C
H2A 0.5260 0.1593 0.2907 0.055 Uiso calc R 1 . . H
H2B 0.5771 0.1111 0.1850 0.055 Uiso calc R 1 . . H
C3 0.5118(8) 0.2685(10) 0.1673(8) 0.053(3) Uani d . 1 . . C
H3A 0.5532 0.2793 0.1008 0.063 Uiso calc R 1 . . H
H3B 0.4303 0.2466 0.1515 0.063 Uiso calc R 1 . . H
C4 0.5102(10) 0.3747(10) 0.2268(10) 0.056(3) Uani d . 1 . . C
H4A 0.4550 0.3689 0.2856 0.068 Uiso calc R 1 . . H
H4B 0.4825 0.4334 0.1810 0.068 Uiso calc R 1 . . H
C5 0.6337(9) 0.4027(9) 0.2679(9) 0.048(3) Uani d . 1 . . C
H5A 0.6843 0.4227 0.2088 0.058 Uiso calc R 1 . . H
H5B 0.6279 0.4665 0.3139 0.058 Uiso calc R 1 . . H
C6 0.6907(11) 0.3108(8) 0.3268(8) 0.044(2) Uani d . 1 . . C
H6 0.6370 0.2934 0.3855 0.053 Uiso calc R 1 . . H
C7 0.8124(9) 0.3368(8) 0.3760(7) 0.038(2) Uani d . 1 . . C
H7 0.8012 0.4000 0.4232 0.046 Uiso calc R 1 . . H
C8 0.8701(10) 0.1436(9) 0.3712(8) 0.040(3) Uani d . 1 . . C
H8 0.8924 0.0799 0.4146 0.048 Uiso calc R 1 . . H
N9 0.9538(6) 0.2708(6) 0.2346(5) 0.0289(16) Uani d . 1 . . N
C10 1.0583(7) 0.3005(9) 0.1684(8) 0.040(3) Uani d . 1 . . C
H10A 1.0438 0.3721 0.1366 0.048 Uiso calc R 1 . . H
H10B 1.0653 0.2471 0.1117 0.048 Uiso calc R 1 . . H
C11 1.1764(10) 0.3049(9) 0.2279(8) 0.056(3) Uani d . 1 . . C
H11A 1.2411 0.3205 0.1793 0.068 Uiso calc R 1 . . H
H11B 1.1739 0.3634 0.2802 0.068 Uiso calc R 1 . . H
C12 1.1976(10) 0.1953(8) 0.2815(7) 0.048(3) Uani d . 1 . . C
H12A 1.2052 0.1377 0.2289 0.058 Uiso calc R 1 . . H
H12B 1.2713 0.1982 0.3217 0.058 Uiso calc R 1 . . H
C13 1.0956(9) 0.1698(10) 0.3534(7) 0.048(3) Uani d . 1 . . C
H13A 1.0922 0.2250 0.4087 0.058 Uiso calc R 1 . . H
H13B 1.1091 0.0987 0.3864 0.058 Uiso calc R 1 . . H
C14 0.9760(9) 0.1674(7) 0.2951(7) 0.030(2) Uani d . 1 . . C
H14 0.9794 0.1066 0.2442 0.036 Uiso calc R 1 . . H
C15 0.7521(9) 0.1163(8) 0.3180(8) 0.041(3) Uani d . 1 . . C
H15A 0.7651 0.0566 0.2683 0.050 Uiso calc R 1 . . H
H15B 0.6965 0.0901 0.3711 0.050 Uiso calc R 1 . . H
C16 0.9142(9) 0.3659(8) 0.3010(8) 0.035(2) Uani d . 1 . . C
H16A 0.8885 0.4255 0.2551 0.042 Uiso calc R 1 . . H
H16B 0.9816 0.3924 0.3418 0.042 Uiso calc R 1 . . H
C17 0.8499(8) 0.2392(11) 0.4444(6) 0.049(3) Uani d . 1 . . C
H17A 0.9226 0.2564 0.4826 0.059 Uiso calc R 1 . . H
H17B 0.7877 0.2217 0.4950 0.059 Uiso calc R 1 . . H

loop_
_atom_site_aniso_label
_atom_site_aniso_U_11
_atom_site_aniso_U_22
_atom_site_aniso_U_33
_atom_site_aniso_U_12
_atom_site_aniso_U_13
_atom_site_aniso_U_23
Hg 0.04195(18) 0.03382(17) 0.02511(14) -0.00029(19) -0.00381(19) 0.00046(17)
Cl1 0.131(3) 0.0409(15) 0.0473(17) 0.0093(19) -0.009(2) -0.0194(13)
Cl2 0.105(3) 0.0481(15) 0.0388(14) 0.009(2) -0.0020(19) 0.0164(12)
N1 0.030(4) 0.036(4) 0.028(3) 0.004(4) 0.007(4) 0.001(3)
C2 0.017(5) 0.073(8) 0.049(6) -0.017(5) 0.003(5) -0.014(6)
C3 0.015(4) 0.085(9) 0.057(6) -0.002(6) -0.002(4) -0.015(7)
C4 0.043(7) 0.063(8) 0.064(8) 0.011(6) -0.005(6) -0.027(6)
C5 0.033(6) 0.055(7) 0.056(7) 0.013(5) -0.011(5) -0.022(6)
C6 0.034(5) 0.060(6) 0.038(5) -0.001(7) -0.003(6) -0.006(5)
C7 0.027(5) 0.048(5) 0.039(6) 0.009(5) -0.004(6) -0.023(4)
C8 0.041(6) 0.048(6) 0.032(6) 0.002(5) -0.003(5) 0.016(5)
N9 0.031(4) 0.033(4) 0.022(3) 0.001(4) 0.000(3) -0.008(4)
C10 0.017(5) 0.050(6) 0.052(6) 0.004(4) 0.007(4) 0.005(5)
C11 0.038(8) 0.073(8) 0.058(7) -0.001(6) 0.012(6) -0.015(6)
C12 0.027(5) 0.069(7) 0.049(6) 0.023(6) -0.013(6) -0.021(5)
C13 0.042(6) 0.070(8) 0.032(5) 0.022(6) -0.018(5) -0.001(5)
C14 0.044(6) 0.022(5) 0.023(5) 0.011(4) -0.005(4) -0.008(4)
C15 0.043(6) 0.044(6) 0.037(6) -0.013(5) 0.005(5) 0.021(5)
C16 0.026(5) 0.033(5) 0.048(6) -0.004(5) 0.001(5) -0.020(5)
C17 0.035(5) 0.090(9) 0.023(4) 0.005(7) -0.001(4) -0.014(6)

loop_
_atom_type_symbol
_atom_type_description
_atom_type_scat_dispersion_real
_atom_type_scat_dispersion_imag
_atom_type_scat_source
C C 0.0033 0.0016 'International Tables Vol C Tables 4.2.6.8 and 6.1.1.4'
H H 0.0000 0.0000 'International Tables Vol C Tables 4.2.6.8 and 6.1.1.4'
Cl Cl 0.1484 0.1585 'International Tables Vol C Tables 4.2.6.8 and 6.1.1.4'
Hg Hg -2.3894 9.2266 'International Tables Vol C Tables 4.2.6.8 and 6.1.1.4'
N N 0.0061 0.0033 'International Tables Vol C Tables 4.2.6.8 and 6.1.1.4'

loop_
_geom_angle_atom_site_label_1
_geom_angle_atom_site_label_2
_geom_angle_atom_site_label_3
_geom_angle
_geom_angle_publ_flag
N1 Hg N9 78.2(3) yes
N1 Hg Cl1 101.55(18) yes
N1 Hg Cl2 123.90(19) yes
N9 Hg Cl1 108.3(2) yes
N9 Hg Cl2 105.8(2) yes
Cl1 Hg Cl2 127.48(11) yes
C6 N1 C15 112.1(7) ?
C6 N1 C2 109.9(8) ?
C15 N1 C2 108.0(7) ?
C6 N1 Hg 113.0(6) ?
C15 N1 Hg 107.4(6) ?
C2 N1 Hg 106.1(5) ?
N1 C2 C3 110.8(8) ?
N1 C2 H2A 109.5 ?
C3 C2 H2A 109.5 ?
N1 C2 H2B 109.5 ?
C3 C2 H2B 109.5 ?
H2A C2 H2B 108.1 ?
C4 C3 C2 112.2(9) ?
C4 C3 H3A 109.2 ?
C2 C3 H3A 109.2 ?
C4 C3 H3B 109.2 ?
C2 C3 H3B 109.2 ?
H3A C3 H3B 107.9 ?
C3 C4 C5 110.9(9) ?
C3 C4 H4A 109.5 ?
C5 C4 H4A 109.5 ?
C3 C4 H4B 109.5 ?
C5 C4 H4B 109.5 ?
H4A C4 H4B 108.1 ?
C6 C5 C4 113.4(10) ?
C6 C5 H5A 108.9 ?
C4 C5 H5A 108.9 ?
C6 C5 H5B 108.9 ?
C4 C5 H5B 108.9 ?
H5A C5 H5B 107.7 ?
N1 C6 C5 110.6(8) ?
N1 C6 C7 111.2(9) ?
C5 C6 C7 115.7(9) ?
N1 C6 H6 106.2 ?
C5 C6 H6 106.2 ?
C7 C6 H6 106.2 ?
C17 C7 C16 109.2(8) ?
C17 C7 C6 108.5(8) ?
C16 C7 C6 117.2(8) ?
C17 C7 H7 107.2 ?
C16 C7 H7 107.2 ?
C6 C7 H7 107.2 ?
C17 C8 C15 108.2(9) ?
C17 C8 C14 110.8(8) ?
C15 C8 C14 115.3(8) ?
C17 C8 H8 107.4 ?
C15 C8 H8 107.4 ?
C14 C8 H8 107.4 ?
C10 N9 C14 111.4(7) ?
C10 N9 C16 111.4(7) ?
C14 N9 C16 114.1(6) ?
C10 N9 Hg 101.6(5) ?
C14 N9 Hg 109.2(5) ?
C16 N9 Hg 108.4(5) ?
N9 C10 C11 114.3(8) ?
N9 C10 H10A 108.7 ?
C11 C10 H10A 108.7 ?
N9 C10 H10B 108.7 ?
C11 C10 H10B 108.7 ?
H10A C10 H10B 107.6 ?
C12 C11 C10 109.2(10) ?
C12 C11 H11A 109.8 ?
C10 C11 H11A 109.8 ?
C12 C11 H11B 109.8 ?
C10 C11 H11B 109.8 ?
H11A C11 H11B 108.3 ?
C13 C12 C11 109.7(10) ?
C13 C12 H12A 109.7 ?
C11 C12 H12A 109.7 ?
C13 C12 H12B 109.7 ?
C11 C12 H12B 109.7 ?
H12A C12 H12B 108.2 ?
C12 C13 C14 112.2(8) ?
C12 C13 H13A 109.2 ?
C14 C13 H13A 109.2 ?
C12 C13 H13B 109.2 ?
C14 C13 H13B 109.2 ?
H13A C13 H13B 107.9 ?
N9 C14 C13 112.2(8) ?
N9 C14 C8 110.4(7) ?
C13 C14 C8 111.8(8) ?
N9 C14 H14 107.4 ?
C13 C14 H14 107.4 ?
C8 C14 H14 107.4 ?
N1 C15 C8 114.3(8) ?
N1 C15 H15A 108.7 ?
C8 C15 H15A 108.7 ?
N1 C15 H15B 108.7 ?
C8 C15 H15B 108.7 ?
H15A C15 H15B 107.6 ?
N9 C16 C7 113.2(7) ?
N9 C16 H16A 108.9 ?
C7 C16 H16A 108.9 ?
N9 C16 H16B 108.9 ?
C7 C16 H16B 108.9 ?
H16A C16 H16B 107.7 ?
C8 C17 C7 106.8(7) ?
C8 C17 H17A 110.4 ?
C7 C17 H17A 110.4 ?
C8 C17 H17B 110.4 ?
C7 C17 H17B 110.4 ?
H17A C17 H17B 108.6 ?

loop_
_geom_bond_atom_site_label_1
_geom_bond_atom_site_label_2
_geom_bond_site_symmetry_2
_geom_bond_distance
_geom_bond_publ_flag
Hg N1 . 2.353(7) yes
Hg N9 . 2.391(6) yes
Hg Cl1 . 2.397(3) yes
Hg Cl2 . 2.374(2) yes
N1 C6 . 1.473(11) ?
N1 C15 . 1.489(11) ?
N1 C2 . 1.501(12) ?
C2 C3 . 1.516(15) ?
C2 H2A . 0.9700 ?
C2 H2B . 0.9700 ?
C3 C4 . 1.492(14) ?
C3 H3A . 0.9700 ?
C3 H3B . 0.9700 ?
C4 C5 . 1.515(15) ?
C4 H4A . 0.9700 ?
C4 H4B . 0.9700 ?
C5 C6 . 1.485(14) ?
C5 H5A . 0.9700 ?
C5 H5B . 0.9700 ?
C6 C7 . 1.531(14) ?
C6 H6 . 0.9800 ?
C7 C17 . 1.524(14) ?
C7 C16 . 1.525(13) ?
C7 H7 . 0.9800 ?
C8 C17 . 1.501(14) ?
C8 C15 . 1.519(13) ?
C8 C14 . 1.555(13) ?
C8 H8 . 0.9800 ?
N9 C10 . 1.483(10) ?
N9 C14 . 1.490(11) ?
N9 C16 . 1.494(11) ?
C10 C11 . 1.522(14) ?
C10 H10A . 0.9700 ?
C10 H10B . 0.9700 ?
C11 C12 . 1.510(14) ?
C11 H11A . 0.9700 ?
C11 H11B . 0.9700 ?
C12 C13 . 1.493(15) ?
C12 H12A . 0.9700 ?
C12 H12B . 0.9700 ?
C13 C14 . 1.529(13) ?
C13 H13A . 0.9700 ?
C13 H13B . 0.9700 ?
C14 H14 . 0.9800 ?
C15 H15A . 0.9700 ?
C15 H15B . 0.9700 ?
C16 H16A . 0.9700 ?
C16 H16B . 0.9700 ?
C17 H17A . 0.9700 ?
C17 H17B . 0.9700 ?

loop_
_geom_torsion_atom_site_label_1
_geom_torsion_atom_site_label_2
_geom_torsion_atom_site_label_3
_geom_torsion_atom_site_label_4
_geom_torsion
Cl2 Hg N1 C6 -39.3(8)
N9 Hg N1 C6 61.9(7)
Cl1 Hg N1 C6 168.4(7)
Cl2 Hg N1 C15 -163.4(5)
N9 Hg N1 C15 -62.2(6)
Cl1 Hg N1 C15 44.3(6)
Cl2 Hg N1 C2 81.3(6)
N9 Hg N1 C2 -177.6(6)
Cl1 Hg N1 C2 -71.1(6)
C6 N1 C2 C3 58.9(9)
C15 N1 C2 C3 -178.5(8)
Hg N1 C2 C3 -63.6(8)
N1 C2 C3 C4 -54.9(11)
C2 C3 C4 C5 50.0(13)
C3 C4 C5 C6 -51.1(14)
C15 N1 C6 C5 -179.4(8)
C2 N1 C6 C5 -59.3(11)
Hg N1 C6 C5 59.1(11)
C15 N1 C6 C7 50.6(11)
C2 N1 C6 C7 170.7(8)
Hg N1 C6 C7 -70.9(8)
C4 C5 C6 N1 56.1(13)
C4 C5 C6 C7 -176.3(9)
N1 C6 C7 C17 -59.9(10)
C5 C6 C7 C17 172.9(8)
N1 C6 C7 C16 64.3(11)
C5 C6 C7 C16 -62.9(12)
N1 Hg N9 C10 -177.7(6)
Cl2 Hg N9 C10 -55.4(6)
Cl1 Hg N9 C10 83.9(6)
N1 Hg N9 C14 64.7(5)
Cl2 Hg N9 C14 -173.1(5)
Cl1 Hg N9 C14 -33.8(5)
N1 Hg N9 C16 -60.2(6)
Cl2 Hg N9 C16 62.0(6)
Cl1 Hg N9 C16 -158.6(5)
C14 N9 C10 C11 -52.2(11)
C16 N9 C10 C11 76.4(11)
Hg N9 C10 C11 -168.3(7)
N9 C10 C11 C12 56.1(12)
C10 C11 C12 C13 -57.4(10)
C11 C12 C13 C14 57.7(11)
C10 N9 C14 C13 49.6(9)
C16 N9 C14 C13 -77.6(10)
Hg N9 C14 C13 160.9(6)
C10 N9 C14 C8 175.0(8)
C16 N9 C14 C8 47.8(10)
Hg N9 C14 C8 -73.7(7)
C12 C13 C14 N9 -53.9(11)
C12 C13 C14 C8 -178.6(9)
C17 C8 C14 N9 -56.9(10)
C15 C8 C14 N9 66.4(10)
C17 C8 C14 C13 68.8(10)
C15 C8 C14 C13 -167.9(9)
C6 N1 C15 C8 -49.5(12)
C2 N1 C15 C8 -170.8(8)
Hg N1 C15 C8 75.2(8)
C17 C8 C15 N1 56.0(10)
C14 C8 C15 N1 -68.6(11)
C10 N9 C16 C7 -175.9(7)
C14 N9 C16 C7 -48.8(11)
Hg N9 C16 C7 73.1(8)
C17 C7 C16 N9 55.7(10)
C6 C7 C16 N9 -68.2(11)
C15 C8 C17 C7 -63.0(10)
C14 C8 C17 C7 64.3(11)
C16 C7 C17 C8 -62.8(10)
C6 C7 C17 C8 66.1(10)
